data_7103266
loop_
_publ_author_name
'Adibekian, Alexander'
'Timmer, Mattie S M'
'Stallforth, Pierre'
'van Rijn, Jimmy'
'Werz, Daniel B'
'Seeberger, Peter H'

_publ_section_title
;
 Stereocontrolled synthesis of fully functionalized D-glucosamine
 monosaccharides via a domino nitro-Michael/Henry reaction.
;
_journal_issue 30
_journal_name_full 'Chemical communications (Cambridge, England)'
_journal_page_first 3549
_journal_page_last 3551
_journal_paper_doi 10.1039/b805159c
_journal_year 2008
_chemical_absolute_configuration syn
_chemical_formula_moiety 'C12 H15 N O6'
_chemical_formula_sum 'C12 H15 N O6'
_chemical_formula_weight 269.25
_chemical_name_systematic
;
?
;
_space_group_IT_number 4
_symmetry_cell_setting monoclinic
_symmetry_space_group_name_Hall 'P 2yb'
_symmetry_space_group_name_H-M 'P 1 21 1'
_atom_sites_solution_hydrogens geom
_atom_sites_solution_primary direct
_atom_sites_solution_secondary difmap
_audit_creation_method SHELXL-97
_cell_angle_alpha 90.00
_cell_angle_beta 95.959(3)
_cell_angle_gamma 90.00
_cell_formula_units_Z 2
_cell_length_a 5.1511(3)
_cell_length_b 8.8875(5)
_cell_length_c 13.8985(10)
_cell_measurement_reflns_used 998
_cell_measurement_temperature 223(2)
_cell_measurement_theta_max 25.02
_cell_measurement_theta_min 2.72
_cell_volume 632.84(7)
_computing_cell_refinement 'HKL Scalepack (Otwinowski & Minor 1997)'
_computing_data_collection 'Kappa CCD'
_computing_data_reduction 'Denzo + Scalepak (Otwinowski & Minor, 1997)'
_computing_molecular_graphics 'ORTEP (Johnson,1976)'
_computing_publication_material SHELXL97
_computing_structure_refinement 'SHELXL97 (Sheldrick, 1997)'
_computing_structure_solution 'SIR97 (Altomare et Al., 1997)'
_diffrn_ambient_temperature 223(2)
_diffrn_measured_fraction_theta_full 0.992
_diffrn_measured_fraction_theta_max 0.992
_diffrn_measurement_device_type 'Kappa CCD'
_diffrn_measurement_method CCD
_diffrn_radiation_monochromator graphite
_diffrn_radiation_source 'fine-focus sealed tube'
_diffrn_radiation_type MoK\a
_diffrn_radiation_wavelength 0.7107
_diffrn_reflns_av_R_equivalents 0.0000
_diffrn_reflns_av_sigmaI/netI 0.0560
_diffrn_reflns_limit_h_max 6
_diffrn_reflns_limit_h_min -6
_diffrn_reflns_limit_k_max 10
_diffrn_reflns_limit_k_min -10
_diffrn_reflns_limit_l_max 16
_diffrn_reflns_limit_l_min -16
_diffrn_reflns_number 1895
_diffrn_reflns_theta_full 25.02
_diffrn_reflns_theta_max 25.02
_diffrn_reflns_theta_min 2.72
_exptl_absorpt_coefficient_mu 0.114
_exptl_absorpt_correction_type none
_exptl_crystal_colour colorless
_exptl_crystal_density_diffrn 1.413
_exptl_crystal_density_method 'not measured'
_exptl_crystal_description 'Cut fragment'
_exptl_crystal_F_000 284
_exptl_crystal_size_max 0.21
_exptl_crystal_size_mid 0.19
_exptl_crystal_size_min 0.16
_refine_diff_density_max 0.187
_refine_diff_density_min -0.144
_refine_diff_density_rms 0.035
_refine_ls_abs_structure_details 'Flack H D (1983), Acta Cryst. A39, 876-881'
_refine_ls_extinction_coef 0.085(14)
_refine_ls_extinction_expression Fc^*^=kFc[1+0.001xFc^2^\l^3^/sin(2\q)]^-1/4^
_refine_ls_extinction_method SHELXL97
_refine_ls_goodness_of_fit_ref 1.041
_refine_ls_hydrogen_treatment riding
_refine_ls_matrix_type full
_refine_ls_number_parameters 188
_refine_ls_number_reflns 1895
_refine_ls_number_restraints 1
_refine_ls_restrained_S_all 1.041
_refine_ls_R_factor_all 0.0486
_refine_ls_R_factor_gt 0.0419
_refine_ls_shift/su_max 0.000
_refine_ls_shift/su_mean 0.000
_refine_ls_structure_factor_coef Fsqd
_refine_ls_weighting_details 'calc w=1/[\s^2^(Fo^2^)+(0.0508P)^2^+0.0939P] where P=(Fo^2^+2Fc^2^)/3'
_refine_ls_weighting_scheme calc
_refine_ls_wR_factor_gt 0.1025
_refine_ls_wR_factor_ref 0.1090
_reflns_number_gt 1686
_reflns_number_total 1895
_reflns_threshold_expression >2sigma(I)
_cod_data_source_file b805159c.txt
_cod_data_source_block timm1_seebe_05
_cod_depositor_comments
;
The following automatic conversions were performed:
'_symmetry_cell_setting' value 'Monoclinic' changed to 'monoclinic'
according to '/home/saulius/struct/CIF-dictionaries/cif_core.dic'
dictionary named 'cif_core.dic' version 2.4.1 from 2010-06-29.

Automatic conversion script
Id: cif_fix_enum 1527 2010-12-29 10:47:43Z saulius 
;
_cod_original_sg_symbol_H-M 'P 21'
_cod_database_code 7103266

loop_
_symmetry_equiv_pos_as_xyz
'x, y, z'
'-x, y+1/2, -z'

loop_
_atom_site_label
_atom_site_type_symbol
_atom_site_fract_x
_atom_site_fract_y
_atom_site_fract_z
_atom_site_U_iso_or_equiv
_atom_site_adp_type
_atom_site_occupancy
_atom_site_calc_flag
_atom_site_refinement_flags
_atom_site_disorder_assembly
_atom_site_disorder_group
C1 C 1.3512(5) 0.6512(3) 0.2040(2) 0.0389(6) Uani 1 d . . .
H1A H 1.5116 0.7112 0.2120 0.025(6) Uiso 1 calc R . .
H1B H 1.2970 0.6313 0.2684 0.050(8) Uiso 1 calc R . .
C2 C 1.1393(5) 0.7381(3) 0.14415(17) 0.0341(6) Uani 1 d . . .
H2A H 0.9804 0.6752 0.1330 0.019(6) Uiso 1 calc R . .
C3 C 1.0752(5) 0.8837(3) 0.19518(17) 0.0318(6) Uani 1 d . . .
H3A H 1.2376 0.9424 0.2106 0.044(8) Uiso 1 calc R . .
C4 C 0.8751(5) 0.9809(3) 0.13505(17) 0.0365(6) Uani 1 d . . .
H4A H 0.7260 0.9182 0.1083 0.037(7) Uiso 1 calc R . .
C5 C 0.7796(6) 1.1059(4) 0.1965(2) 0.0435(7) Uani 1 d . . .
H5A H 0.9195 1.1796 0.2113 0.040(7) Uiso 1 calc R . .
H5B H 0.6318 1.1573 0.1604 0.070(11) Uiso 1 calc R . .
O6 O 0.7000(3) 1.0466(2) 0.28516(12) 0.0420(5) Uani 1 d . . .
C7 C 0.9091(5) 0.9689(3) 0.33750(17) 0.0341(6) Uani 1 d . . .
H7A H 1.0625 1.0363 0.3479 0.044(8) Uiso 1 calc R . .
O8 O 0.9741(3) 0.8403(2) 0.28384(11) 0.0316(4) Uani 1 d . . .
O9 O 0.9917(4) 1.0529(3) 0.05821(13) 0.0523(6) Uani 1 d . . .
H9A H 1.0772 0.9903 0.0303 0.070(16) Uiso 1 calc R . .
N10 N 1.4021(5) 0.5059(3) 0.15556(18) 0.0457(6) Uani 1 d . . .
O11 O 1.2297(4) 0.4143(3) 0.14387(17) 0.0594(6) Uani 1 d . . .
O12 O 1.6141(5) 0.4845(4) 0.1305(3) 0.1205(14) Uani 1 d . . .
O13 O 1.2253(4) 0.7794(2) 0.05384(13) 0.0472(5) Uani 1 d . . .
H13A H 1.1579 0.7227 0.0108 0.065(16) Uiso 1 calc R . .
C14 C 0.8303(4) 0.9196(3) 0.43294(17) 0.0321(6) Uani 1 d . . .
C15 C 0.9758(5) 0.9623(4) 0.51729(19) 0.0430(7) Uani 1 d . . .
H15A H 1.1222 1.0247 0.5145 0.046(9) Uiso 1 calc R . .
C16 C 0.9081(6) 0.9139(4) 0.6069(2) 0.0497(8) Uani 1 d . . .
H16A H 1.0095 0.9425 0.6641 0.065(10) Uiso 1 calc R . .
C17 C 0.6932(5) 0.8244(4) 0.61115(19) 0.0452(7) Uani 1 d . . .
H17A H 0.6474 0.7916 0.6715 0.058(9) Uiso 1 calc R . .
C18 C 0.5440(6) 0.7820(4) 0.5279(2) 0.0452(7) Uani 1 d . . .
H18A H 0.3968 0.7205 0.5313 0.061(10) Uiso 1 calc R . .
C19 C 0.6106(5) 0.8302(4) 0.4388(2) 0.0430(7) Uani 1 d . . .
H19A H 0.5068 0.8022 0.3820 0.060(9) Uiso 1 calc R . .

loop_
_atom_site_aniso_label
_atom_site_aniso_U_11
_atom_site_aniso_U_22
_atom_site_aniso_U_33
_atom_site_aniso_U_23
_atom_site_aniso_U_13
_atom_site_aniso_U_12
C1 0.0418(14) 0.0356(16) 0.0401(14) -0.0063(13) 0.0072(11) -0.0037(12)
C2 0.0408(13) 0.0349(15) 0.0282(13) -0.0048(12) 0.0109(11) -0.0061(11)
C3 0.0368(12) 0.0341(16) 0.0257(12) 0.0002(11) 0.0086(10) -0.0052(11)
C4 0.0481(14) 0.0361(15) 0.0254(13) 0.0036(12) 0.0039(11) -0.0039(12)
C5 0.0580(17) 0.0369(16) 0.0367(15) 0.0092(13) 0.0103(13) 0.0100(13)
O6 0.0495(10) 0.0432(11) 0.0346(10) 0.0074(9) 0.0108(8) 0.0132(9)
C7 0.0377(12) 0.0333(15) 0.0315(13) -0.0044(12) 0.0054(11) 0.0012(11)
O8 0.0414(9) 0.0310(10) 0.0240(8) -0.0014(8) 0.0110(7) -0.0002(7)
O9 0.0808(14) 0.0445(13) 0.0338(10) 0.0114(10) 0.0172(10) 0.0048(12)
N10 0.0467(13) 0.0368(15) 0.0548(15) -0.0050(12) 0.0106(11) 0.0008(11)
O11 0.0685(13) 0.0408(13) 0.0679(16) -0.0082(11) 0.0026(11) -0.0069(12)
O12 0.0673(15) 0.080(2) 0.225(4) -0.069(3) 0.065(2) -0.0093(16)
O13 0.0656(12) 0.0486(13) 0.0301(10) -0.0026(10) 0.0175(9) -0.0045(10)
C14 0.0373(12) 0.0314(15) 0.0283(13) -0.0029(11) 0.0062(10) 0.0056(11)
C15 0.0413(13) 0.0532(19) 0.0349(16) -0.0029(14) 0.0063(11) -0.0039(13)
C16 0.0526(15) 0.068(2) 0.0281(14) -0.0036(14) 0.0028(12) 0.0066(16)
C17 0.0555(16) 0.0503(19) 0.0321(14) 0.0075(14) 0.0149(12) 0.0128(15)
C18 0.0517(16) 0.0411(17) 0.0459(17) 0.0024(14) 0.0188(13) -0.0006(13)
C19 0.0479(15) 0.0440(17) 0.0374(14) -0.0038(14) 0.0057(11) -0.0058(13)

loop_
_atom_type_symbol
_atom_type_description
_atom_type_scat_dispersion_real
_atom_type_scat_dispersion_imag
_atom_type_scat_source
C C 0.0033 0.0016 'International Tables Vol C Tables 4.2.6.8 and 6.1.1.4'
H H 0.0000 0.0000 'International Tables Vol C Tables 4.2.6.8 and 6.1.1.4'
N N 0.0061 0.0033 'International Tables Vol C Tables 4.2.6.8 and 6.1.1.4'
O O 0.0106 0.0060 'International Tables Vol C Tables 4.2.6.8 and 6.1.1.4'

loop_
_geom_angle_atom_site_label_1
_geom_angle_atom_site_label_2
_geom_angle_atom_site_label_3
_geom_angle
_geom_angle_site_symmetry_1
_geom_angle_site_symmetry_3
_geom_angle_publ_flag
N10 C1 C2 110.1(2) . . ?
O13 C2 C1 110.1(2) . . ?
O13 C2 C3 107.0(2) . . ?
C1 C2 C3 110.8(2) . . ?
O8 C3 C4 109.69(19) . . ?
O8 C3 C2 106.6(2) . . ?
C4 C3 C2 113.1(2) . . ?
O9 C4 C5 106.3(2) . . ?
O9 C4 C3 110.5(2) . . ?
C5 C4 C3 110.3(2) . . ?
O6 C5 C4 110.7(2) . . ?
C7 O6 C5 110.46(19) . . ?
O6 C7 O8 109.29(18) . . ?
O6 C7 C14 109.72(19) . . ?
O8 C7 C14 109.3(2) . . ?
C7 O8 C3 111.03(19) . . ?
O12 N10 O11 122.4(3) . . ?
O12 N10 C1 118.6(3) . . ?
O11 N10 C1 119.0(2) . . ?
C15 C14 C19 118.8(2) . . ?
C15 C14 C7 120.1(2) . . ?
C19 C14 C7 121.1(2) . . ?
C14 C15 C16 120.7(3) . . ?
C17 C16 C15 119.7(3) . . ?
C16 C17 C18 120.5(3) . . ?
C17 C18 C19 120.0(3) . . ?
C18 C19 C14 120.4(3) . . ?

loop_
_geom_bond_atom_site_label_1
_geom_bond_atom_site_label_2
_geom_bond_distance
_geom_bond_site_symmetry_2
_geom_bond_publ_flag
C1 N10 1.492(4) . ?
C1 C2 1.514(4) . ?
C2 O13 1.422(3) . ?
C2 C3 1.528(4) . ?
C3 O8 1.439(3) . ?
C3 C4 1.526(4) . ?
C4 O9 1.430(3) . ?
C4 C5 1.514(4) . ?
C5 O6 1.438(3) . ?
O6 C7 1.415(3) . ?
C7 O8 1.424(3) . ?
C7 C14 1.493(3) . ?
N10 O12 1.196(3) . ?
N10 O11 1.203(3) . ?
C14 C15 1.378(4) . ?
C14 C19 1.393(4) . ?
C15 C16 1.397(4) . ?
C16 C17 1.369(5) . ?
C17 C18 1.373(4) . ?
C18 C19 1.387(4) . ?

loop_
_geom_torsion_atom_site_label_1
_geom_torsion_atom_site_label_2
_geom_torsion_atom_site_label_3
_geom_torsion_atom_site_label_4
_geom_torsion
_geom_torsion_site_symmetry_1
_geom_torsion_site_symmetry_2
_geom_torsion_site_symmetry_3
_geom_torsion_site_symmetry_4
_geom_torsion_publ_flag
N10 C1 C2 O13 -64.6(3) . . . . ?
N10 C1 C2 C3 177.2(2) . . . . ?
O13 C2 C3 O8 176.73(18) . . . . ?
C1 C2 C3 O8 -63.2(2) . . . . ?
O13 C2 C3 C4 56.2(3) . . . . ?
C1 C2 C3 C4 176.3(2) . . . . ?
O8 C3 C4 O9 166.9(2) . . . . ?
C2 C3 C4 O9 -74.3(3) . . . . ?
O8 C3 C4 C5 49.7(3) . . . . ?
C2 C3 C4 C5 168.5(2) . . . . ?
O9 C4 C5 O6 -169.9(2) . . . . ?
C3 C4 C5 O6 -50.1(3) . . . . ?
C4 C5 O6 C7 57.9(3) . . . . ?
C5 O6 C7 O8 -65.0(3) . . . . ?
C5 O6 C7 C14 175.2(2) . . . . ?
O6 C7 O8 C3 65.5(2) . . . . ?
C14 C7 O8 C3 -174.46(18) . . . . ?
C4 C3 O8 C7 -57.6(2) . . . . ?
C2 C3 O8 C7 179.71(18) . . . . ?
C2 C1 N10 O12 117.8(4) . . . . ?
C2 C1 N10 O11 -62.8(3) . . . . ?
O6 C7 C14 C15 -123.7(3) . . . . ?
O8 C7 C14 C15 116.5(3) . . . . ?
O6 C7 C14 C19 56.4(3) . . . . ?
O8 C7 C14 C19 -63.4(3) . . . . ?
C19 C14 C15 C16 1.5(4) . . . . ?
C7 C14 C15 C16 -178.4(3) . . . . ?
C14 C15 C16 C17 -0.7(5) . . . . ?
C15 C16 C17 C18 0.0(5) . . . . ?
C16 C17 C18 C19 -0.1(5) . . . . ?
C17 C18 C19 C14 0.9(5) . . . . ?
C15 C14 C19 C18 -1.6(4) . . . . ?
C7 C14 C19 C18 178.3(3) . . . . ?
